data_7004490
loop_
_publ_author_name
'Samantaray, Manoja K.'
'Pang, Keliang'
'Shaikh, Mobin M.'
'Ghosh, Prasenjit'

_publ_section_title
;
 Unprecedented long-range 1,7-bromination in gold complexes of
 N-(aryl)imino functionalized N-heterocyclic carbenes
;
_journal_issue 36
_journal_name_full 'Dalton Transactions'
_journal_page_first 4893
_journal_page_last 4902
_journal_paper_doi 10.1039/b807830k
_journal_year 2008
_chemical_formula_sum 'C30 H33 Au Cl N3'
_chemical_formula_weight 668.01
_chemical_name_systematic
;
?
;
_space_group_IT_number 2
_symmetry_cell_setting triclinic
_symmetry_space_group_name_Hall '-P 1'
_symmetry_space_group_name_H-M 'P -1'
_atom_sites_solution_hydrogens geom
_atom_sites_solution_primary direct
_atom_sites_solution_secondary difmap
_audit_creation_method SHELXL-97
_cell_angle_alpha 77.7910(10)
_cell_angle_beta 86.4170(10)
_cell_angle_gamma 64.1160(10)
_cell_formula_units_Z 2
_cell_length_a 9.5063(5)
_cell_length_b 9.8717(5)
_cell_length_c 16.9437(8)
_cell_measurement_reflns_used 9965
_cell_measurement_temperature 125(2)
_cell_measurement_theta_max 32.06
_cell_measurement_theta_min 2.34
_cell_volume 1397.38(12)
_computing_cell_refinement 'Bruker SMART'
_computing_data_collection 'Bruker SMART'
_computing_data_reduction 'Bruker SAINT'
_computing_molecular_graphics 'Bruker SHELXTL'
_computing_publication_material 'Bruker SHELXTL'
_computing_structure_refinement 'SHELXL-97 (Sheldrick, 1997)'
_computing_structure_solution 'SHELXS-97 (Sheldrick, 1990)'
_diffrn_ambient_temperature 125(2)
_diffrn_measured_fraction_theta_full 1.000
_diffrn_measured_fraction_theta_max 0.929
_diffrn_measurement_device_type 'CCD area detector'
_diffrn_measurement_method 'phi and omega scans'
_diffrn_radiation_monochromator graphite
_diffrn_radiation_source 'fine-focus sealed tube'
_diffrn_radiation_type MoK\a
_diffrn_radiation_wavelength 0.71073
_diffrn_reflns_av_R_equivalents 0.0354
_diffrn_reflns_av_sigmaI/netI 0.0512
_diffrn_reflns_limit_h_max 13
_diffrn_reflns_limit_h_min -14
_diffrn_reflns_limit_k_max 14
_diffrn_reflns_limit_k_min -14
_diffrn_reflns_limit_l_max 25
_diffrn_reflns_limit_l_min -24
_diffrn_reflns_number 23367
_diffrn_reflns_theta_full 25.00
_diffrn_reflns_theta_max 32.32
_diffrn_reflns_theta_min 1.23
_exptl_absorpt_coefficient_mu 5.382
_exptl_absorpt_correction_T_max 0.7746
_exptl_absorpt_correction_T_min 0.4990
_exptl_absorpt_correction_type empirical
_exptl_absorpt_process_details SADABS
_exptl_crystal_colour Colorless
_exptl_crystal_density_diffrn 1.588
_exptl_crystal_density_method 'not measured'
_exptl_crystal_description Block
_exptl_crystal_F_000 660
_exptl_crystal_size_max 0.15
_exptl_crystal_size_mid 0.12
_exptl_crystal_size_min 0.05
_refine_diff_density_max 1.244
_refine_diff_density_min -1.038
_refine_diff_density_rms 0.135
_refine_ls_extinction_method none
_refine_ls_goodness_of_fit_ref 1.019
_refine_ls_hydrogen_treatment constr
_refine_ls_matrix_type full
_refine_ls_number_parameters 335
_refine_ls_number_reflns 9268
_refine_ls_number_restraints 6
_refine_ls_restrained_S_all 1.018
_refine_ls_R_factor_all 0.0446
_refine_ls_R_factor_gt 0.0285
_refine_ls_shift/su_max 0.001
_refine_ls_shift/su_mean 0.000
_refine_ls_structure_factor_coef Fsqd
_refine_ls_weighting_details 'calc w=1/[\s^2^(Fo^2^)+(0.0206P)^2^+0.0000P] where P=(Fo^2^+2Fc^2^)/3'
_refine_ls_weighting_scheme calc
_refine_ls_wR_factor_gt 0.0495
_refine_ls_wR_factor_ref 0.0532
_reflns_number_gt 7676
_reflns_number_total 9268
_reflns_threshold_expression >2sigma(I)
_cod_data_source_file b807830k.txt
_cod_data_source_block 4c
_cod_depositor_comments
;
The following automatic conversions were performed:
'_symmetry_cell_setting' value 'Triclinic' changed to 'triclinic'
according to '/home/saulius/struct/CIF-dictionaries/cif_core.dic'
dictionary named 'cif_core.dic' version 2.4.1 from
2010-06-29.

'_exptl_absorpt_correction_type' value 'Empirical' changed to
'empirical' according to
'/home/saulius/struct/CIF-dictionaries/cif_core.dic' dictionary named
'cif_core.dic' version 2.4.1 from 2010-06-29.

Automatic conversion script
Id: cif_fix_enum 1527 2010-12-29 10:47:43Z saulius 
;
_cod_original_sg_symbol_H-M P-1
_cod_database_code 7004490

loop_
_symmetry_equiv_pos_as_xyz
'x, y, z'
'-x, -y, -z'

loop_
_atom_site_label
_atom_site_type_symbol
_atom_site_fract_x
_atom_site_fract_y
_atom_site_fract_z
_atom_site_U_iso_or_equiv
_atom_site_adp_type
_atom_site_occupancy
_atom_site_symmetry_multiplicity
_atom_site_calc_flag
_atom_site_refinement_flags
_atom_site_disorder_assembly
_atom_site_disorder_group
Au Au 0.405875(13) 0.497400(12) 0.090460(7) 0.01892(3) Uani 1 1 d . . .
Cl Cl 0.33140(9) 0.75251(8) 0.08946(5) 0.02933(16) Uani 1 1 d . . .
N1 N 0.3623(2) 0.2163(2) 0.08576(13) 0.0175(4) Uani 1 1 d . . .
N2 N 0.6023(2) 0.1565(2) 0.11018(13) 0.0178(4) Uani 1 1 d . . .
N3 N 0.6579(3) 0.1491(3) 0.26547(14) 0.0207(5) Uani 1 1 d . . .
C1 C 0.4610(3) 0.2769(3) 0.09651(15) 0.0168(5) Uani 1 1 d . . .
C2 C 0.4427(3) 0.0586(3) 0.09222(16) 0.0203(5) Uani 1 1 d . . .
H2A H 0.3999 -0.0096 0.0863 0.024 Uiso 1 1 calc R . .
C3 C 0.5940(3) 0.0211(3) 0.10855(16) 0.0209(5) Uani 1 1 d . . .
H3A H 0.6782 -0.0791 0.1172 0.025 Uiso 1 1 calc R . .
C4 C 0.1950(3) 0.3034(3) 0.06518(17) 0.0211(5) Uani 1 1 d . . .
H4A H 0.1572 0.4061 0.0788 0.025 Uiso 1 1 calc R . .
H4B H 0.1377 0.2494 0.0980 0.025 Uiso 1 1 calc R . .
C5 C 0.7445(3) 0.1636(3) 0.12965(16) 0.0205(5) Uani 1 1 d . . .
H5A H 0.7409 0.2634 0.1010 0.025 Uiso 1 1 calc R . .
H5B H 0.8346 0.0811 0.1098 0.025 Uiso 1 1 calc R . .
C6 C 0.7699(3) 0.1460(3) 0.21971(16) 0.0185(5) Uani 1 1 d . . .
C11 C 0.1600(3) 0.3230(3) -0.02337(17) 0.0199(5) Uani 1 1 d . . .
C12 C 0.2415(3) 0.3794(3) -0.08151(18) 0.0266(6) Uani 1 1 d . . .
H12A H 0.3201 0.4039 -0.0653 0.032 Uiso 1 1 calc R . .
C13 C 0.2089(4) 0.4002(4) -0.1627(2) 0.0346(7) Uani 1 1 d . . .
H13A H 0.2660 0.4378 -0.2021 0.041 Uiso 1 1 calc R . .
C14 C 0.0936(4) 0.3666(3) -0.1871(2) 0.0335(7) Uani 1 1 d . . .
H14A H 0.0703 0.3827 -0.2430 0.040 Uiso 1 1 calc R . .
C15 C 0.0127(3) 0.3099(3) -0.13022(19) 0.0289(7) Uani 1 1 d . . .
H15A H -0.0660 0.2860 -0.1469 0.035 Uiso 1 1 calc R . .
C16 C 0.0457(3) 0.2872(3) -0.04800(19) 0.0247(6) Uani 1 1 d . . .
H16A H -0.0100 0.2472 -0.0089 0.030 Uiso 1 1 calc R . .
C21 C 0.9250(3) 0.1327(3) 0.24358(16) 0.0185(5) Uani 1 1 d . . .
C22 C 0.9355(3) 0.2316(3) 0.28842(17) 0.0238(6) Uani 1 1 d . . .
H22A H 0.8427 0.3074 0.3053 0.029 Uiso 1 1 calc R . .
C23 C 1.0794(4) 0.2204(4) 0.30842(18) 0.0301(7) Uani 1 1 d . . .
H23A H 1.0850 0.2900 0.3378 0.036 Uiso 1 1 calc R . .
C24 C 1.2157(3) 0.1075(3) 0.28574(18) 0.0294(7) Uani 1 1 d . . .
H24A H 1.3147 0.0994 0.2999 0.035 Uiso 1 1 calc R . .
C25 C 1.2073(3) 0.0071(3) 0.24249(18) 0.0279(6) Uani 1 1 d . . .
H25A H 1.3006 -0.0715 0.2279 0.033 Uiso 1 1 calc R . .
C26 C 1.0632(3) 0.0207(3) 0.22033(16) 0.0217(6) Uani 1 1 d . . .
H26A H 1.0582 -0.0466 0.1891 0.026 Uiso 1 1 calc R . .
C31 C 0.6671(3) 0.1431(3) 0.34997(16) 0.0220(6) Uani 1 1 d . . .
C32 C 0.5800(3) 0.2804(3) 0.37732(17) 0.0242(6) Uani 1 1 d . . .
C33 C 0.5799(4) 0.2767(4) 0.45936(18) 0.0360(8) Uani 1 1 d . . .
H33A H 0.5226 0.3689 0.4786 0.043 Uiso 1 1 calc R . .
C34 C 0.6619(5) 0.1410(4) 0.51385(19) 0.0439(9) Uani 1 1 d . . .
H34A H 0.6612 0.1403 0.5700 0.053 Uiso 1 1 calc R . .
C35 C 0.7453(4) 0.0058(4) 0.48614(19) 0.0403(8) Uani 1 1 d . . .
H35A H 0.8006 -0.0874 0.5239 0.048 Uiso 1 1 calc R . .
C36 C 0.7495(4) 0.0040(3) 0.40404(18) 0.0284(6) Uani 1 1 d . B .
C321 C 0.4844(3) 0.4278(3) 0.31774(18) 0.0250(6) Uani 1 1 d . . .
H32A H 0.5389 0.4222 0.2653 0.030 Uiso 1 1 calc R . .
C322 C 0.3227(4) 0.4376(4) 0.3029(2) 0.0399(8) Uani 1 1 d . . .
H32B H 0.3347 0.3433 0.2870 0.060 Uiso 1 1 calc R . .
H32C H 0.2663 0.5264 0.2596 0.060 Uiso 1 1 calc R . .
H32D H 0.2637 0.4493 0.3525 0.060 Uiso 1 1 calc R . .
C323 C 0.4696(5) 0.5725(4) 0.3428(2) 0.0452(9) Uani 1 1 d . . .
H32E H 0.5742 0.5639 0.3521 0.068 Uiso 1 1 calc R . .
H32F H 0.4113 0.5846 0.3926 0.068 Uiso 1 1 calc R . .
H32G H 0.4139 0.6621 0.2998 0.068 Uiso 1 1 calc R . .
C361 C 0.8372(3) -0.1479(3) 0.37657(19) 0.0323(7) Uani 1 1 d D . .
H36A H 0.8348 -0.1248 0.3162 0.039 Uiso 1 1 calc R A 1
C362 C 0.762(2) -0.2588(15) 0.4041(11) 0.055(4) Uani 0.49(3) 1 d PD B 1
H36B H 0.8197 -0.3345 0.4522 0.083 Uiso 0.49(3) 1 calc PR B 1
H36C H 0.7665 -0.3120 0.3607 0.083 Uiso 0.49(3) 1 calc PR B 1
H36D H 0.6531 -0.2009 0.4171 0.083 Uiso 0.49(3) 1 calc PR B 1
C363 C 1.0088(8) -0.2185(18) 0.4059(9) 0.052(3) Uani 0.49(3) 1 d PD B 1
H36E H 1.0438 -0.1371 0.3996 0.077 Uiso 0.49(3) 1 calc PR B 1
H36F H 1.0736 -0.2941 0.3739 0.077 Uiso 0.49(3) 1 calc PR B 1
H36G H 1.0184 -0.2692 0.4630 0.077 Uiso 0.49(3) 1 calc PR B 1
C36A C 0.7133(18) -0.206(2) 0.3691(14) 0.072(5) Uani 0.51(3) 1 d PD B 2
H36H H 0.6276 -0.1268 0.3325 0.108 Uiso 0.51(3) 1 calc PR B 2
H36I H 0.6724 -0.2271 0.4225 0.108 Uiso 0.51(3) 1 calc PR B 2
H36J H 0.7610 -0.3000 0.3476 0.108 Uiso 0.51(3) 1 calc PR B 2
C36B C 0.977(2) -0.268(2) 0.4310(11) 0.089(6) Uani 0.51(3) 1 d PD B 2
H36K H 1.0528 -0.2267 0.4340 0.133 Uiso 0.51(3) 1 calc PR B 2
H36L H 1.0260 -0.3612 0.4086 0.133 Uiso 0.51(3) 1 calc PR B 2
H36M H 0.9408 -0.2927 0.4852 0.133 Uiso 0.51(3) 1 calc PR B 2

loop_
_atom_site_aniso_label
_atom_site_aniso_U_11
_atom_site_aniso_U_22
_atom_site_aniso_U_33
_atom_site_aniso_U_23
_atom_site_aniso_U_13
_atom_site_aniso_U_12
Au 0.02123(5) 0.01517(5) 0.02187(5) -0.00662(4) 0.00168(4) -0.00812(4)
Cl 0.0377(4) 0.0196(3) 0.0365(4) -0.0123(3) 0.0107(3) -0.0160(3)
N1 0.0168(10) 0.0148(10) 0.0195(11) -0.0052(9) -0.0003(9) -0.0047(9)
N2 0.0190(11) 0.0186(11) 0.0162(11) -0.0059(9) -0.0002(9) -0.0074(9)
N3 0.0210(11) 0.0209(11) 0.0200(12) -0.0069(9) 0.0013(9) -0.0077(9)
C1 0.0179(12) 0.0197(12) 0.0140(12) -0.0054(10) 0.0012(10) -0.0083(10)
C2 0.0255(14) 0.0135(12) 0.0229(14) -0.0066(10) 0.0007(11) -0.0079(11)
C3 0.0226(13) 0.0128(12) 0.0228(14) -0.0047(10) -0.0002(11) -0.0030(10)
C4 0.0153(12) 0.0187(13) 0.0275(15) -0.0063(11) 0.0005(11) -0.0051(10)
C5 0.0185(13) 0.0250(14) 0.0179(13) -0.0071(11) 0.0015(10) -0.0083(11)
C6 0.0200(13) 0.0134(12) 0.0202(13) -0.0063(10) 0.0000(10) -0.0041(10)
C11 0.0149(12) 0.0130(12) 0.0275(15) -0.0050(10) -0.0026(11) -0.0013(10)
C12 0.0266(15) 0.0243(14) 0.0295(16) -0.0005(12) -0.0039(12) -0.0133(12)
C13 0.0363(18) 0.0319(17) 0.0295(17) 0.0049(13) -0.0009(14) -0.0141(14)
C14 0.0314(17) 0.0279(16) 0.0273(16) -0.0045(13) -0.0084(13) 0.0004(13)
C15 0.0172(13) 0.0234(14) 0.0416(18) -0.0142(13) -0.0071(13) -0.0004(11)
C16 0.0181(13) 0.0204(13) 0.0370(17) -0.0119(12) 0.0013(12) -0.0069(11)
C21 0.0189(12) 0.0187(12) 0.0160(13) -0.0010(10) 0.0003(10) -0.0076(10)
C22 0.0230(14) 0.0241(14) 0.0221(14) -0.0059(11) -0.0019(11) -0.0072(11)
C23 0.0339(17) 0.0308(16) 0.0288(16) -0.0045(13) -0.0055(13) -0.0170(14)
C24 0.0221(15) 0.0328(16) 0.0300(17) 0.0063(13) -0.0085(12) -0.0134(13)
C25 0.0209(14) 0.0270(15) 0.0271(16) 0.0030(12) 0.0006(12) -0.0064(12)
C26 0.0230(14) 0.0190(13) 0.0206(14) -0.0028(11) 0.0011(11) -0.0073(11)
C31 0.0243(14) 0.0247(14) 0.0188(14) -0.0068(11) 0.0038(11) -0.0116(12)
C32 0.0272(15) 0.0227(14) 0.0209(14) -0.0052(11) 0.0037(11) -0.0092(12)
C33 0.054(2) 0.0246(15) 0.0227(16) -0.0084(13) 0.0071(15) -0.0103(15)
C34 0.070(3) 0.0330(18) 0.0162(15) -0.0067(13) 0.0033(16) -0.0100(17)
C35 0.056(2) 0.0274(16) 0.0228(16) 0.0002(13) 0.0010(15) -0.0068(16)
C36 0.0338(16) 0.0235(14) 0.0228(15) -0.0027(12) 0.0028(12) -0.0089(13)
C321 0.0269(15) 0.0219(14) 0.0236(15) -0.0066(11) 0.0017(12) -0.0075(12)
C322 0.0310(17) 0.046(2) 0.038(2) -0.0094(16) -0.0006(15) -0.0125(16)
C323 0.068(3) 0.0242(16) 0.039(2) -0.0064(15) -0.0087(18) -0.0147(17)
C361 0.0391(18) 0.0218(15) 0.0261(16) -0.0040(12) 0.0056(14) -0.0052(13)
C362 0.081(8) 0.024(5) 0.064(9) -0.011(5) 0.031(6) -0.029(6)
C363 0.044(5) 0.045(7) 0.034(6) -0.005(4) 0.002(4) 0.009(4)
C36A 0.096(9) 0.045(8) 0.094(13) -0.044(8) 0.065(8) -0.043(8)
C36B 0.101(10) 0.047(8) 0.058(9) -0.015(6) -0.011(8) 0.026(7)

loop_
_atom_type_symbol
_atom_type_description
_atom_type_scat_dispersion_real
_atom_type_scat_dispersion_imag
_atom_type_scat_source
C C 0.0033 0.0016 'International Tables Vol C Tables 4.2.6.8 and 6.1.1.4'
H H 0.0000 0.0000 'International Tables Vol C Tables 4.2.6.8 and 6.1.1.4'
N N 0.0061 0.0033 'International Tables Vol C Tables 4.2.6.8 and 6.1.1.4'
Cl Cl 0.1484 0.1585 'International Tables Vol C Tables 4.2.6.8 and 6.1.1.4'
Au Au -2.0133 8.8022 'International Tables Vol C Tables 4.2.6.8 and 6.1.1.4'

loop_
_geom_angle_atom_site_label_1
_geom_angle_atom_site_label_2
_geom_angle_atom_site_label_3
_geom_angle
_geom_angle_site_symmetry_1
_geom_angle_site_symmetry_3
_geom_angle_publ_flag
C1 Au Cl 176.53(8) . . ?
C1 N1 C2 110.7(2) . . ?
C1 N1 C4 125.7(2) . . ?
C2 N1 C4 123.5(2) . . ?
C1 N2 C3 111.3(2) . . ?
C1 N2 C5 125.1(2) . . ?
C3 N2 C5 123.5(2) . . ?
C6 N3 C31 121.7(2) . . ?
N2 C1 N1 104.9(2) . . ?
N2 C1 Au 128.33(19) . . ?
N1 C1 Au 126.73(19) . . ?
C3 C2 N1 106.5(2) . . ?
C3 C2 H2A 126.8 . . ?
N1 C2 H2A 126.8 . . ?
C2 C3 N2 106.6(2) . . ?
C2 C3 H3A 126.7 . . ?
N2 C3 H3A 126.7 . . ?
N1 C4 C11 112.0(2) . . ?
N1 C4 H4A 109.2 . . ?
C11 C4 H4A 109.2 . . ?
N1 C4 H4B 109.2 . . ?
C11 C4 H4B 109.2 . . ?
H4A C4 H4B 107.9 . . ?
N2 C5 C6 113.2(2) . . ?
N2 C5 H5A 108.9 . . ?
C6 C5 H5A 108.9 . . ?
N2 C5 H5B 108.9 . . ?
C6 C5 H5B 108.9 . . ?
H5A C5 H5B 107.7 . . ?
N3 C6 C21 127.4(2) . . ?
N3 C6 C5 117.6(2) . . ?
C21 C6 C5 115.0(2) . . ?
C12 C11 C16 119.1(3) . . ?
C12 C11 C4 119.8(2) . . ?
C16 C11 C4 121.1(3) . . ?
C13 C12 C11 120.4(3) . . ?
C13 C12 H12A 119.8 . . ?
C11 C12 H12A 119.8 . . ?
C12 C13 C14 120.4(3) . . ?
C12 C13 H13A 119.8 . . ?
C14 C13 H13A 119.8 . . ?
C15 C14 C13 119.8(3) . . ?
C15 C14 H14A 120.1 . . ?
C13 C14 H14A 120.1 . . ?
C14 C15 C16 120.2(3) . . ?
C14 C15 H15A 119.9 . . ?
C16 C15 H15A 119.9 . . ?
C11 C16 C15 120.0(3) . . ?
C11 C16 H16A 120.0 . . ?
C15 C16 H16A 120.0 . . ?
C22 C21 C26 118.6(2) . . ?
C22 C21 C6 121.3(2) . . ?
C26 C21 C6 120.1(2) . . ?
C23 C22 C21 120.7(3) . . ?
C23 C22 H22A 119.7 . . ?
C21 C22 H22A 119.7 . . ?
C22 C23 C24 120.1(3) . . ?
C22 C23 H23A 119.9 . . ?
C24 C23 H23A 119.9 . . ?
C25 C24 C23 119.9(3) . . ?
C25 C24 H24A 120.1 . . ?
C23 C24 H24A 120.1 . . ?
C24 C25 C26 120.2(3) . . ?
C24 C25 H25A 119.9 . . ?
C26 C25 H25A 119.9 . . ?
C25 C26 C21 120.5(3) . . ?
C25 C26 H26A 119.7 . . ?
C21 C26 H26A 119.7 . . ?
C36 C31 C32 121.3(3) . . ?
C36 C31 N3 121.3(2) . . ?
C32 C31 N3 117.2(2) . . ?
C33 C32 C31 118.6(3) . . ?
C33 C32 C321 121.1(3) . . ?
C31 C32 C321 120.2(2) . . ?
C34 C33 C32 121.1(3) . . ?
C34 C33 H33A 119.5 . . ?
C32 C33 H33A 119.5 . . ?
C33 C34 C35 119.7(3) . . ?
C33 C34 H34A 120.2 . . ?
C35 C34 H34A 120.2 . . ?
C34 C35 C36 121.3(3) . . ?
C34 C35 H35A 119.4 . . ?
C36 C35 H35A 119.4 . . ?
C35 C36 C31 118.0(3) . . ?
C35 C36 C361 119.5(3) . . ?
C31 C36 C361 122.5(3) . . ?
C32 C321 C323 113.8(3) . . ?
C32 C321 C322 109.9(3) . . ?
C323 C321 C322 110.7(3) . . ?
C32 C321 H32A 107.4 . . ?
C323 C321 H32A 107.4 . . ?
C322 C321 H32A 107.4 . . ?
C321 C322 H32B 109.5 . . ?
C321 C322 H32C 109.5 . . ?
H32B C322 H32C 109.5 . . ?
C321 C322 H32D 109.5 . . ?
H32B C322 H32D 109.5 . . ?
H32C C322 H32D 109.5 . . ?
C321 C323 H32E 109.5 . . ?
C321 C323 H32F 109.5 . . ?
H32E C323 H32F 109.5 . . ?
C321 C323 H32G 109.5 . . ?
H32E C323 H32G 109.5 . . ?
H32F C323 H32G 109.5 . . ?
C36 C361 C36B 115.2(7) . . ?
C36 C361 C362 112.8(6) . . ?
C36B C361 C362 85.5(8) . . ?
C36 C361 C363 108.5(6) . . ?
C36B C361 C363 27.7(8) . . ?
C362 C361 C363 112.2(6) . . ?
C36 C361 C36A 105.3(6) . . ?
C36B C361 C36A 112.1(8) . . ?
C362 C361 C36A 27.6(6) . . ?
C363 C361 C36A 137.0(8) . . ?
C36 C361 H36A 107.7 . . ?
C36B C361 H36A 125.5 . . ?
C362 C361 H36A 107.7 . . ?
C363 C361 H36A 107.7 . . ?
C36A C361 H36A 85.9 . . ?
C361 C362 H36B 109.5 . . ?
C361 C362 H36C 109.5 . . ?
H36B C362 H36C 109.5 . . ?
C361 C362 H36D 109.5 . . ?
H36B C362 H36D 109.5 . . ?
H36C C362 H36D 109.5 . . ?
C361 C363 H36E 109.5 . . ?
C361 C363 H36F 109.5 . . ?
H36E C363 H36F 109.5 . . ?
C361 C363 H36G 109.5 . . ?
H36E C363 H36G 109.5 . . ?
H36F C363 H36G 109.5 . . ?
C361 C36A H36H 109.5 . . ?
C361 C36A H36I 109.5 . . ?
H36H C36A H36I 109.5 . . ?
C361 C36A H36J 109.5 . . ?
H36H C36A H36J 109.5 . . ?
H36I C36A H36J 109.5 . . ?
C361 C36B H36K 109.5 . . ?
C361 C36B H36L 109.5 . . ?
H36K C36B H36L 109.5 . . ?
C361 C36B H36M 109.5 . . ?
H36K C36B H36M 109.5 . . ?
H36L C36B H36M 109.5 . . ?

loop_
_geom_bond_atom_site_label_1
_geom_bond_atom_site_label_2
_geom_bond_distance
_geom_bond_site_symmetry_2
_geom_bond_publ_flag
Au C1 1.985(3) . ?
Au Cl 2.2957(7) . ?
N1 C1 1.353(3) . ?
N1 C2 1.385(3) . ?
N1 C4 1.462(3) . ?
N2 C1 1.342(3) . ?
N2 C3 1.379(3) . ?
N2 C5 1.445(3) . ?
N3 C6 1.270(3) . ?
N3 C31 1.427(3) . ?
C2 C3 1.350(4) . ?
C2 H2A 0.9500 . ?
C3 H3A 0.9500 . ?
C4 C11 1.511(4) . ?
C4 H4A 0.9900 . ?
C4 H4B 0.9900 . ?
C5 C6 1.521(4) . ?
C5 H5A 0.9900 . ?
C5 H5B 0.9900 . ?
C6 C21 1.496(4) . ?
C11 C12 1.389(4) . ?
C11 C16 1.391(4) . ?
C12 C13 1.382(4) . ?
C12 H12A 0.9500 . ?
C13 C14 1.384(5) . ?
C13 H13A 0.9500 . ?
C14 C15 1.374(5) . ?
C14 H14A 0.9500 . ?
C15 C16 1.397(4) . ?
C15 H15A 0.9500 . ?
C16 H16A 0.9500 . ?
C21 C22 1.396(4) . ?
C21 C26 1.398(4) . ?
C22 C23 1.381(4) . ?
C22 H22A 0.9500 . ?
C23 C24 1.388(4) . ?
C23 H23A 0.9500 . ?
C24 C25 1.382(4) . ?
C24 H24A 0.9500 . ?
C25 C26 1.385(4) . ?
C25 H25A 0.9500 . ?
C26 H26A 0.9500 . ?
C31 C36 1.399(4) . ?
C31 C32 1.405(4) . ?
C32 C33 1.383(4) . ?
C32 C321 1.517(4) . ?
C33 C34 1.381(4) . ?
C33 H33A 0.9500 . ?
C34 C35 1.388(4) . ?
C34 H34A 0.9500 . ?
C35 C36 1.393(4) . ?
C35 H35A 0.9500 . ?
C36 C361 1.522(4) . ?
C321 C323 1.520(4) . ?
C321 C322 1.531(4) . ?
C321 H32A 1.0000 . ?
C322 H32B 0.9800 . ?
C322 H32C 0.9800 . ?
C322 H32D 0.9800 . ?
C323 H32E 0.9800 . ?
C323 H32F 0.9800 . ?
C323 H32G 0.9800 . ?
C361 C36B 1.526(7) . ?
C361 C362 1.531(7) . ?
C361 C363 1.534(7) . ?
C361 C36A 1.538(7) . ?
C361 H36A 1.0000 . ?
C362 H36B 0.9800 . ?
C362 H36C 0.9800 . ?
C362 H36D 0.9800 . ?
C363 H36E 0.9800 . ?
C363 H36F 0.9800 . ?
C363 H36G 0.9800 . ?
C36A H36H 0.9800 . ?
C36A H36I 0.9800 . ?
C36A H36J 0.9800 . ?
C36B H36K 0.9800 . ?
C36B H36L 0.9800 . ?
C36B H36M 0.9800 . ?
